data_4305970
loop_
_publ_author_name
'Hyojong Yoo'
'Chad A. Mirkin'
'Antonio G. DiPasquale'
'Arnold L. Rheingold'
'Charlotte L. Stern'

_publ_section_title
;
Reversible CO-Induced Chloride Shuttling in RhI Tweezer Complexes Containing
Urea-Functionalized Hemilabile Ligands
;
_journal_name_full 'Inorganic Chemistry'
_journal_page_first 9727
_journal_page_last 9729
_journal_paper_doi 10.1021/ic8008909
_journal_volume 47
_journal_year 2008
_chemical_formula_sum 'C62.5 H55 Cl6 F12 N4 O2.5 P2 Rh S2'
_chemical_formula_weight 1571.77
_chemical_name_systematic
; 
 ? 
;
_space_group_IT_number 14
_symmetry_cell_setting monoclinic
_symmetry_space_group_name_Hall '-P 2yn'
_symmetry_space_group_name_H-M 'P 1 21/n 1'
_atom_sites_solution_hydrogens geom
_atom_sites_solution_primary direct
_atom_sites_solution_secondary difmap
_audit_creation_method SHELXL-97
_cell_angle_alpha 90.00
_cell_angle_beta 96.225(2)
_cell_angle_gamma 90.00
_cell_formula_units_Z 4
_cell_length_a 18.313(2)
_cell_length_b 16.3262(19)
_cell_length_c 22.479(3)
_cell_measurement_reflns_used 6449
_cell_measurement_temperature 153(2)
_cell_measurement_theta_max 28.44
_cell_measurement_theta_min 2.24
_cell_volume 6681.2(14)
_computing_cell_refinement 'Bruker SMART'
_computing_data_collection 'Bruker SMART'
_computing_data_reduction 'Bruker SAINT'
_computing_molecular_graphics 'Bruker SHELXTL'
_computing_publication_material 'Bruker SHELXTL'
_computing_structure_refinement 'SHELXL-97 (Sheldrick, 1997)'
_computing_structure_solution 'SHELXS-97 (Sheldrick, 1990)'
_diffrn_ambient_temperature 153(2)
_diffrn_measured_fraction_theta_full 0.926
_diffrn_measured_fraction_theta_max 0.926
_diffrn_measurement_device_type 'CCD area detector'
_diffrn_measurement_method 'omega scans'
_diffrn_radiation_monochromator graphite
_diffrn_radiation_source 'fine-focus sealed tube'
_diffrn_radiation_type MoK\a
_diffrn_radiation_wavelength 0.71073
_diffrn_reflns_av_R_equivalents 0.0825
_diffrn_reflns_av_sigmaI/netI 0.0771
_diffrn_reflns_limit_h_max 24
_diffrn_reflns_limit_h_min -23
_diffrn_reflns_limit_k_max 21
_diffrn_reflns_limit_k_min -21
_diffrn_reflns_limit_l_max 28
_diffrn_reflns_limit_l_min -30
_diffrn_reflns_number 60324
_diffrn_reflns_theta_full 28.81
_diffrn_reflns_theta_max 28.81
_diffrn_reflns_theta_min 1.36
_exptl_absorpt_coefficient_mu 0.687
_exptl_absorpt_correction_T_max 0.9475
_exptl_absorpt_correction_T_min 0.7548
_exptl_absorpt_correction_type integration
_exptl_crystal_colour plate
_exptl_crystal_density_diffrn 1.563
_exptl_crystal_density_method 'not measured'
_exptl_crystal_description yellow
_exptl_crystal_F_000 3180
_exptl_crystal_size_max 0.284
_exptl_crystal_size_mid 0.280
_exptl_crystal_size_min 0.088
_refine_diff_density_max 1.489
_refine_diff_density_min -0.830
_refine_diff_density_rms 0.120
_refine_ls_extinction_method none
_refine_ls_goodness_of_fit_ref 1.023
_refine_ls_hydrogen_treatment mixed
_refine_ls_matrix_type full
_refine_ls_number_parameters 881
_refine_ls_number_reflns 16166
_refine_ls_number_restraints 0
_refine_ls_restrained_S_all 1.023
_refine_ls_R_factor_all 0.1186
_refine_ls_R_factor_gt 0.0603
_refine_ls_shift/su_max 0.000
_refine_ls_shift/su_mean 0.000
_refine_ls_structure_factor_coef Fsqd
_refine_ls_weighting_details 'calc w=1/[\s^2^(Fo^2^)+(0.0908P)^2^+8.6627P] where P=(Fo^2^+2Fc^2^)/3'
_refine_ls_weighting_scheme calc
_refine_ls_wR_factor_gt 0.1484
_refine_ls_wR_factor_ref 0.1854
_reflns_number_gt 9686
_reflns_number_total 16166
_reflns_threshold_expression >2sigma(I)
_cod_data_source_file ic8008909_si_002_2.cif
_cod_data_source_block s81um
_cod_depositor_comments
;
The following automatic conversions were performed:
'_symmetry_cell_setting' value 'Monoclinic' changed to 'monoclinic'
according to '/home/saulius/struct/CIF-dictionaries/cif_core.dic'
dictionary named 'cif_core.dic' version 2.4.1 from 2010-06-29.

Automatic conversion script
Id: cif_fix_enum 1527 2010-12-29 10:47:43Z saulius 
;
_cod_original_cell_volume 6681.0(13)
_cod_original_formula_sum 'C62.50 H55 Cl6 F12 N4 O2.50 P2 Rh S2'
_cod_database_code 4305970

loop_
_symmetry_equiv_pos_as_xyz
'x, y, z'
'-x+1/2, y+1/2, -z+1/2'
'-x, -y, -z'
'x-1/2, -y-1/2, z-1/2'

loop_
_atom_site_label
_atom_site_type_symbol
_atom_site_fract_x
_atom_site_fract_y
_atom_site_fract_z
_atom_site_U_iso_or_equiv
_atom_site_adp_type
_atom_site_occupancy
_atom_site_symmetry_multiplicity
_atom_site_calc_flag
_atom_site_refinement_flags
_atom_site_disorder_assembly
_atom_site_disorder_group
Rh1 Rh 0.316087(18) 0.36516(2) 0.356967(14) 0.02762(11) Uani 1 1 d . . .
Cl1 Cl 0.51225(6) 0.63041(8) 0.00864(5) 0.0423(3) Uani 1 1 d . . .
Cl2 Cl 1.01881(17) 0.7979(2) 1.03891(13) 0.1456(12) Uani 1 1 d . . .
Cl3 Cl 0.9606(2) 0.76564(17) 0.91739(13) 0.1409(11) Uani 1 1 d . . .
Cl4 Cl 0.62108(10) 0.05782(12) 0.63744(8) 0.0781(5) Uani 1 1 d . . .
Cl5 Cl 0.58157(8) -0.05412(10) 0.53862(7) 0.0626(4) Uani 1 1 d . . .
S1 S 0.36082(6) 0.24171(7) 0.32178(5) 0.0325(3) Uani 1 1 d . . .
S2 S 0.41503(6) 0.43577(8) 0.32251(5) 0.0349(3) Uani 1 1 d . . .
P1 P 0.23180(7) 0.28730(7) 0.39522(5) 0.0300(3) Uani 1 1 d . . .
P2 P 0.27836(7) 0.48669(7) 0.38830(5) 0.0317(3) Uani 1 1 d . . .
F1 F 0.04500(17) 0.3734(3) -0.11413(17) 0.0746(11) Uani 1 1 d . . .
F2 F 0.06549(16) 0.2636(2) -0.16219(14) 0.0539(8) Uani 1 1 d . . .
F3 F 0.04500(17) 0.3756(2) -0.20983(16) 0.0678(10) Uani 1 1 d . . .
F4 F 0.37839(17) 0.4399(2) -0.23015(13) 0.0661(10) Uani 1 1 d . . .
F5 F 0.2765(2) 0.4654(3) -0.28210(15) 0.0742(11) Uani 1 1 d . . .
F6 F 0.3191(2) 0.3446(2) -0.27725(15) 0.0741(11) Uani 1 1 d . . .
F7 F 0.08098(18) 0.5478(3) -0.11133(17) 0.0909(14) Uani 1 1 d . . .
F8 F 0.0788(2) 0.6667(3) -0.1511(2) 0.0940(14) Uani 1 1 d . . .
F9 F 0.08269(19) 0.5617(3) -0.20424(17) 0.0822(12) Uani 1 1 d . . .
F10 F 0.3886(2) 0.6216(2) -0.25073(19) 0.0957(16) Uani 1 1 d . . .
F11 F 0.29732(19) 0.6945(2) -0.27925(14) 0.0698(10) Uani 1 1 d . . .
F12 F 0.3779(2) 0.7401(3) -0.21370(15) 0.0766(11) Uani 1 1 d . . .
O1 O 0.22882(17) 0.2979(2) 0.02435(14) 0.0393(8) Uani 1 1 d . . .
O2 O 0.26647(17) 0.5065(2) 0.02712(14) 0.0352(7) Uani 1 1 d . . .
N1 N 0.3503(2) 0.2988(2) 0.06012(16) 0.0319(9) Uani 1 1 d . . .
N2 N 0.3158(2) 0.3402(3) -0.03507(17) 0.0338(9) Uani 1 1 d . . .
N3 N 0.3869(2) 0.5204(3) 0.06332(17) 0.0329(9) Uani 1 1 d . . .
N4 N 0.3495(2) 0.5605(3) -0.03099(18) 0.0364(10) Uani 1 1 d . . .
C1 C 0.2946(3) 0.1627(3) 0.3370(2) 0.0386(11) Uani 1 1 d . . .
H1A H 0.2530 0.1622 0.3050 0.046 Uiso 1 1 calc R . .
H1B H 0.3183 0.1081 0.3383 0.046 Uiso 1 1 calc R . .
C2 C 0.2672(3) 0.1816(3) 0.3968(2) 0.0373(11) Uani 1 1 d . . .
H2A H 0.3078 0.1756 0.4294 0.045 Uiso 1 1 calc R . .
H2B H 0.2276 0.1428 0.4044 0.045 Uiso 1 1 calc R . .
C3 C 0.2098(3) 0.3011(3) 0.47155(19) 0.0380(11) Uani 1 1 d . . .
C4 C 0.2642(4) 0.2862(4) 0.5183(2) 0.0604(16) Uani 1 1 d . . .
H4 H 0.3107 0.2662 0.5099 0.072 Uiso 1 1 calc R . .
C5 C 0.2513(5) 0.3002(4) 0.5769(3) 0.075(2) Uani 1 1 d . . .
H5 H 0.2891 0.2901 0.6084 0.090 Uiso 1 1 calc R . .
C6 C 0.1852(5) 0.3281(5) 0.5898(3) 0.077(2) Uani 1 1 d . . .
H6 H 0.1769 0.3386 0.6301 0.092 Uiso 1 1 calc R . .
C7 C 0.1307(4) 0.3411(5) 0.5445(3) 0.082(2) Uani 1 1 d . . .
H7 H 0.0841 0.3597 0.5537 0.098 Uiso 1 1 calc R . .
C8 C 0.1422(3) 0.3276(4) 0.4847(3) 0.0622(16) Uani 1 1 d . . .
H8 H 0.1037 0.3366 0.4536 0.075 Uiso 1 1 calc R . .
C9 C 0.1448(3) 0.2745(3) 0.3498(2) 0.0341(10) Uani 1 1 d . . .
C10 C 0.1320(3) 0.3159(3) 0.2952(2) 0.0404(11) Uani 1 1 d . . .
H10 H 0.1673 0.3540 0.2840 0.048 Uiso 1 1 calc R . .
C11 C 0.0686(3) 0.3021(4) 0.2574(2) 0.0532(14) Uani 1 1 d . . .
H11 H 0.0601 0.3314 0.2208 0.064 Uiso 1 1 calc R . .
C12 C 0.0179(3) 0.2462(4) 0.2725(3) 0.0583(15) Uani 1 1 d . . .
H12 H -0.0252 0.2361 0.2460 0.070 Uiso 1 1 calc R . .
C13 C 0.0294(3) 0.2047(4) 0.3260(3) 0.0581(16) Uani 1 1 d . . .
H13 H -0.0058 0.1659 0.3365 0.070 Uiso 1 1 calc R . .
C14 C 0.0923(3) 0.2196(3) 0.3644(3) 0.0484(13) Uani 1 1 d . . .
H14 H 0.0995 0.1914 0.4016 0.058 Uiso 1 1 calc R . .
C15 C 0.3528(3) 0.2479(3) 0.24250(19) 0.0312(10) Uani 1 1 d . . .
C16 C 0.2870(2) 0.2527(3) 0.20729(19) 0.0311(10) Uani 1 1 d . . .
H16 H 0.2426 0.2463 0.2251 0.037 Uiso 1 1 calc R . .
C17 C 0.2838(3) 0.2668(3) 0.14663(19) 0.0324(10) Uani 1 1 d . . .
H17 H 0.2377 0.2690 0.1229 0.039 Uiso 1 1 calc R . .
C18 C 0.3487(2) 0.2778(3) 0.12037(19) 0.0291(9) Uani 1 1 d . . .
C19 C 0.4150(3) 0.2705(3) 0.1553(2) 0.0354(10) Uani 1 1 d . . .
H19 H 0.4593 0.2756 0.1373 0.043 Uiso 1 1 calc R . .
C20 C 0.4182(3) 0.2559(3) 0.2157(2) 0.0346(10) Uani 1 1 d . . .
H20 H 0.4644 0.2513 0.2392 0.041 Uiso 1 1 calc R . .
C21 C 0.2931(3) 0.3115(3) 0.01781(19) 0.0317(10) Uani 1 1 d . . .
C22 C 0.2730(2) 0.3557(3) -0.08848(18) 0.0280(9) Uani 1 1 d . . .
C23 C 0.1978(2) 0.3471(3) -0.0961(2) 0.0322(10) Uani 1 1 d . . .
H23 H 0.1721 0.3311 -0.0635 0.039 Uiso 1 1 calc R . .
C24 C 0.1596(2) 0.3620(3) -0.1522(2) 0.0348(10) Uani 1 1 d . . .
C25 C 0.1950(3) 0.3865(3) -0.2000(2) 0.0356(11) Uani 1 1 d . . .
H25 H 0.1684 0.3978 -0.2377 0.043 Uiso 1 1 calc R . .
C26 C 0.2706(2) 0.3944(3) -0.19161(19) 0.0320(10) Uani 1 1 d . . .
C27 C 0.3098(2) 0.3790(3) -0.13715(19) 0.0310(10) Uani 1 1 d . . .
H27 H 0.3617 0.3842 -0.1326 0.037 Uiso 1 1 calc R . .
C28 C 0.0788(3) 0.3440(4) -0.1596(2) 0.0463(13) Uani 1 1 d . . .
C29 C 0.3109(3) 0.4118(3) -0.2450(2) 0.0426(12) Uani 1 1 d . . .
C30 C 0.4081(3) 0.5391(3) 0.3533(2) 0.0441(12) Uani 1 1 d . . .
H30A H 0.4303 0.5398 0.3954 0.053 Uiso 1 1 calc R . .
H30B H 0.4356 0.5780 0.3304 0.053 Uiso 1 1 calc R . .
C31 C 0.3292(3) 0.5654(3) 0.3502(2) 0.0401(11) Uani 1 1 d . . .
H31A H 0.3081 0.5709 0.3080 0.048 Uiso 1 1 calc R . .
H31B H 0.3256 0.6191 0.3702 0.048 Uiso 1 1 calc R . .
C32 C 0.3009(3) 0.5154(3) 0.4660(2) 0.0400(11) Uani 1 1 d . . .
C33 C 0.3486(4) 0.4659(4) 0.5023(3) 0.0678(18) Uani 1 1 d . . .
H33 H 0.3656 0.4160 0.4870 0.081 Uiso 1 1 calc R . .
C34 C 0.3714(5) 0.4888(5) 0.5604(3) 0.093(3) Uani 1 1 d . . .
H34 H 0.4051 0.4554 0.5847 0.112 Uiso 1 1 calc R . .
C35 C 0.3451(5) 0.5610(5) 0.5836(3) 0.091(3) Uani 1 1 d . . .
H35 H 0.3600 0.5761 0.6239 0.109 Uiso 1 1 calc R . .
C36 C 0.2974(4) 0.6106(4) 0.5479(3) 0.074(2) Uani 1 1 d . . .
H36 H 0.2792 0.6597 0.5637 0.088 Uiso 1 1 calc R . .
C37 C 0.2761(4) 0.5883(3) 0.4887(3) 0.0545(15) Uani 1 1 d . . .
H37 H 0.2444 0.6230 0.4637 0.065 Uiso 1 1 calc R . .
C38 C 0.1818(3) 0.5135(3) 0.3688(2) 0.0406(11) Uani 1 1 d . . .
C39 C 0.1568(3) 0.5271(4) 0.3088(3) 0.0533(14) Uani 1 1 d . . .
H39 H 0.1909 0.5281 0.2799 0.064 Uiso 1 1 calc R . .
C40 C 0.0839(4) 0.5390(4) 0.2912(3) 0.0658(17) Uani 1 1 d . . .
H40 H 0.0682 0.5504 0.2503 0.079 Uiso 1 1 calc R . .
C41 C 0.0334(4) 0.5347(4) 0.3313(4) 0.073(2) Uani 1 1 d . . .
H41 H -0.0175 0.5405 0.3183 0.088 Uiso 1 1 calc R . .
C42 C 0.0564(4) 0.5221(5) 0.3905(4) 0.078(2) Uani 1 1 d . . .
H42 H 0.0215 0.5208 0.4188 0.094 Uiso 1 1 calc R . .
C43 C 0.1316(3) 0.5109(4) 0.4099(3) 0.0611(16) Uani 1 1 d . . .
H43 H 0.1474 0.5016 0.4511 0.073 Uiso 1 1 calc R . .
C44 C 0.4011(2) 0.4587(3) 0.24445(19) 0.0314(10) Uani 1 1 d . . .
C45 C 0.3334(2) 0.4577(3) 0.21106(19) 0.0306(10) Uani 1 1 d . . .
H45 H 0.2910 0.4435 0.2298 0.037 Uiso 1 1 calc R . .
C46 C 0.3260(2) 0.4769(3) 0.15079(19) 0.0300(9) Uani 1 1 d . . .
H46 H 0.2789 0.4768 0.1284 0.036 Uiso 1 1 calc R . .
C47 C 0.3884(2) 0.4965(3) 0.12311(19) 0.0303(9) Uani 1 1 d . . .
C48 C 0.4565(2) 0.4949(3) 0.1566(2) 0.0358(11) Uani 1 1 d . . .
H48 H 0.4992 0.5068 0.1378 0.043 Uiso 1 1 calc R . .
C49 C 0.4633(3) 0.4765(3) 0.2166(2) 0.0378(11) Uani 1 1 d . . .
H49 H 0.5104 0.4758 0.2389 0.045 Uiso 1 1 calc R . .
C50 C 0.3283(2) 0.5271(3) 0.02066(19) 0.0282(9) Uani 1 1 d . . .
C51 C 0.3054(2) 0.5820(3) -0.08320(19) 0.0315(10) Uani 1 1 d . . .
C52 C 0.2292(2) 0.5737(3) -0.0906(2) 0.0348(10) Uani 1 1 d . . .
H52 H 0.2041 0.5525 -0.0592 0.042 Uiso 1 1 calc R . .
C53 C 0.1908(3) 0.5969(3) -0.1442(2) 0.0390(11) Uani 1 1 d . . .
C54 C 0.2257(3) 0.6297(3) -0.1906(2) 0.0410(11) Uani 1 1 d . . .
H54 H 0.1982 0.6461 -0.2270 0.049 Uiso 1 1 calc R . .
C55 C 0.3009(3) 0.6381(3) -0.1829(2) 0.0371(11) Uani 1 1 d . . .
C56 C 0.3414(3) 0.6138(3) -0.1295(2) 0.0349(10) Uani 1 1 d . . .
H56 H 0.3934 0.6189 -0.1249 0.042 Uiso 1 1 calc R . .
C57 C 0.1083(3) 0.5933(4) -0.1521(3) 0.0549(15) Uani 1 1 d . . .
C58 C 0.3402(3) 0.6724(3) -0.2315(2) 0.0425(12) Uani 1 1 d . . .
C59 C 0.9435(5) 0.7919(7) 0.9874(4) 0.118(3) Uani 1 1 d . . .
H59A H 0.9091 0.7512 1.0015 0.142 Uiso 1 1 calc R . .
H59B H 0.9184 0.8457 0.9855 0.142 Uiso 1 1 calc R . .
C60 C 0.6056(3) 0.0464(4) 0.5592(3) 0.0628(17) Uani 1 1 d . . .
H60A H 0.5657 0.0839 0.5432 0.075 Uiso 1 1 calc R . .
H60B H 0.6507 0.0620 0.5412 0.075 Uiso 1 1 calc R . .
C61 C 0.5588(8) 0.8334(11) 0.0935(6) 0.049(4) Uani 0.50 1 d P A 1
H61A H 0.5194 0.8628 0.1117 0.059 Uiso 0.50 1 calc PR A 1
H61B H 0.5420 0.7765 0.0854 0.059 Uiso 0.50 1 calc PR A 1
Cl7 Cl 0.6373(2) 0.8319(4) 0.1440(2) 0.0796(12) Uani 0.50 1 d P A 1
Cl6 Cl 0.5727(3) 0.8808(4) 0.0260(2) 0.0691(12) Uani 0.50 1 d P A 1
O3 O 0.5880(11) 0.9381(16) 0.0502(8) 0.149(7) Uani 0.50 1 d P B 2
C62 C 0.6387(13) 0.9587(16) 0.1138(16) 0.143(10) Uani 0.50 1 d P B 2
H62A H 0.6898 0.9707 0.1060 0.171 Uiso 0.50 1 calc PR B 2
H62B H 0.6190 1.0074 0.1328 0.171 Uiso 0.50 1 calc PR B 2
C63 C 0.6378(12) 0.899(2) 0.1470(8) 0.106(9) Uani 0.50 1 d P B 2
H63A H 0.6041 0.9088 0.1780 0.127 Uiso 0.50 1 calc PR B 2
H63B H 0.6875 0.8876 0.1670 0.127 Uiso 0.50 1 calc PR B 2
C64 C 0.612(3) 0.833(3) 0.108(2) 0.30(4) Uani 0.50 1 d P B 2
H64A H 0.6556 0.8012 0.0998 0.356 Uiso 0.50 1 calc PR B 2
H64B H 0.5819 0.7972 0.1312 0.356 Uiso 0.50 1 calc PR B 2
C65 C 0.5757(15) 0.8467(17) 0.059(2) 0.145(14) Uani 0.50 1 d P B 2
H65A H 0.5230 0.8343 0.0610 0.174 Uiso 0.50 1 calc PR B 2
H65B H 0.5941 0.8139 0.0270 0.174 Uiso 0.50 1 calc PR B 2
H1N H 0.389(2) 0.310(2) 0.0520(17) 0.011(10) Uiso 1 1 d . . .
H2N H 0.351(3) 0.347(3) -0.035(2) 0.024(15) Uiso 1 1 d . . .
H3N H 0.420(2) 0.531(3) 0.0554(19) 0.015(12) Uiso 1 1 d . . .
H4N H 0.385(2) 0.571(3) -0.0322(19) 0.017(13) Uiso 1 1 d . . .

loop_
_atom_site_aniso_label
_atom_site_aniso_U_11
_atom_site_aniso_U_22
_atom_site_aniso_U_33
_atom_site_aniso_U_23
_atom_site_aniso_U_13
_atom_site_aniso_U_12
Rh1 0.03079(19) 0.03026(19) 0.02231(16) 0.00468(14) 0.00508(12) 0.00038(15)
Cl1 0.0285(6) 0.0569(8) 0.0429(6) 0.0027(6) 0.0106(5) -0.0054(5)
Cl2 0.126(2) 0.194(3) 0.112(2) 0.032(2) -0.0062(17) -0.019(2)
Cl3 0.218(3) 0.107(2) 0.1039(18) -0.0040(15) 0.046(2) 0.045(2)
Cl4 0.0619(10) 0.0963(14) 0.0784(11) -0.0128(10) 0.0180(8) 0.0233(9)
Cl5 0.0474(8) 0.0719(10) 0.0688(10) 0.0113(8) 0.0076(7) 0.0099(7)
S1 0.0369(6) 0.0347(6) 0.0264(5) 0.0052(4) 0.0058(4) 0.0060(5)
S2 0.0334(6) 0.0419(7) 0.0296(6) 0.0078(5) 0.0049(5) -0.0032(5)
P1 0.0373(6) 0.0293(6) 0.0242(5) 0.0057(5) 0.0074(5) 0.0017(5)
P2 0.0351(6) 0.0305(6) 0.0300(6) 0.0035(5) 0.0057(5) -0.0006(5)
F1 0.0320(17) 0.115(3) 0.079(3) -0.037(2) 0.0157(16) 0.0015(18)
F2 0.0405(17) 0.064(2) 0.0573(19) -0.0024(16) 0.0042(14) -0.0168(15)
F3 0.0367(17) 0.089(3) 0.073(2) 0.021(2) -0.0135(16) -0.0001(17)
F4 0.0504(19) 0.112(3) 0.0368(16) 0.0110(17) 0.0081(14) -0.0269(19)
F5 0.069(2) 0.108(3) 0.0465(19) 0.038(2) 0.0123(17) 0.009(2)
F6 0.100(3) 0.083(3) 0.0472(19) -0.0205(18) 0.0408(19) -0.013(2)
F7 0.0357(18) 0.167(4) 0.069(2) 0.045(3) 0.0032(17) -0.015(2)
F8 0.048(2) 0.099(3) 0.135(4) -0.006(3) 0.009(2) 0.027(2)
F9 0.049(2) 0.132(4) 0.062(2) -0.013(2) -0.0084(17) -0.015(2)
F10 0.120(3) 0.085(3) 0.098(3) 0.044(2) 0.084(3) 0.054(2)
F11 0.062(2) 0.102(3) 0.0454(18) 0.0318(19) 0.0052(16) -0.004(2)
F12 0.093(3) 0.096(3) 0.0438(19) 0.0042(19) 0.0236(18) -0.041(2)
O1 0.0287(17) 0.057(2) 0.0329(17) 0.0058(15) 0.0066(13) -0.0094(15)
O2 0.0311(17) 0.0422(19) 0.0341(17) 0.0018(14) 0.0120(13) -0.0043(14)
N1 0.025(2) 0.046(2) 0.0258(19) -0.0004(16) 0.0068(16) -0.0012(17)
N2 0.023(2) 0.052(3) 0.027(2) 0.0020(17) 0.0043(16) -0.0018(19)
N3 0.024(2) 0.047(3) 0.030(2) 0.0046(17) 0.0119(17) -0.0012(18)
N4 0.023(2) 0.053(3) 0.035(2) 0.0107(18) 0.0082(17) -0.0051(19)
C1 0.055(3) 0.025(2) 0.037(2) 0.008(2) 0.011(2) 0.002(2)
C2 0.051(3) 0.028(2) 0.034(2) 0.0126(19) 0.011(2) 0.003(2)
C3 0.054(3) 0.038(3) 0.025(2) 0.0054(19) 0.015(2) -0.003(2)
C4 0.075(4) 0.077(4) 0.030(3) 0.002(3) 0.008(3) 0.011(3)
C5 0.116(6) 0.078(5) 0.033(3) 0.007(3) 0.010(4) 0.007(4)
C6 0.119(6) 0.084(5) 0.033(3) -0.002(3) 0.032(4) -0.005(5)
C7 0.084(5) 0.114(6) 0.054(4) -0.011(4) 0.037(4) 0.015(5)
C8 0.061(4) 0.082(5) 0.046(3) -0.002(3) 0.019(3) 0.012(3)
C9 0.041(3) 0.028(2) 0.034(2) 0.0023(19) 0.012(2) 0.002(2)
C10 0.040(3) 0.046(3) 0.036(3) 0.011(2) 0.007(2) -0.004(2)
C11 0.041(3) 0.071(4) 0.045(3) 0.017(3) -0.003(2) -0.008(3)
C12 0.050(3) 0.063(4) 0.059(4) 0.000(3) -0.005(3) -0.012(3)
C13 0.045(3) 0.050(3) 0.078(4) 0.015(3) 0.000(3) -0.014(3)
C14 0.047(3) 0.045(3) 0.053(3) 0.019(3) 0.005(3) -0.009(2)
C15 0.039(3) 0.028(2) 0.027(2) 0.0028(18) 0.0055(18) 0.0027(19)
C16 0.031(2) 0.033(2) 0.031(2) 0.0027(19) 0.0087(18) -0.0022(19)
C17 0.032(2) 0.038(3) 0.027(2) -0.0005(19) 0.0050(18) -0.003(2)
C18 0.033(2) 0.027(2) 0.028(2) -0.0005(17) 0.0072(18) 0.0019(18)
C19 0.033(2) 0.042(3) 0.032(2) 0.001(2) 0.0099(19) 0.005(2)
C20 0.029(2) 0.043(3) 0.032(2) 0.006(2) 0.0051(18) 0.007(2)
C21 0.039(3) 0.029(2) 0.027(2) -0.0050(18) 0.0056(19) -0.0032(19)
C22 0.027(2) 0.032(2) 0.026(2) -0.0017(17) 0.0039(16) -0.0004(18)
C23 0.028(2) 0.039(3) 0.031(2) -0.0025(19) 0.0088(18) -0.0005(19)
C24 0.032(2) 0.041(3) 0.031(2) -0.003(2) 0.0024(18) 0.002(2)
C25 0.038(3) 0.044(3) 0.024(2) -0.0033(19) -0.0006(19) 0.005(2)
C26 0.036(2) 0.035(2) 0.026(2) -0.0010(18) 0.0055(18) -0.003(2)
C27 0.027(2) 0.036(3) 0.030(2) -0.0022(19) 0.0047(17) -0.0025(19)
C28 0.035(3) 0.066(4) 0.039(3) -0.005(3) 0.006(2) 0.001(3)
C29 0.043(3) 0.056(3) 0.029(2) 0.002(2) 0.006(2) -0.004(2)
C30 0.049(3) 0.044(3) 0.040(3) 0.002(2) 0.008(2) -0.017(2)
C31 0.058(3) 0.028(2) 0.036(3) 0.004(2) 0.011(2) -0.009(2)
C32 0.053(3) 0.035(3) 0.034(2) 0.004(2) 0.011(2) -0.005(2)
C33 0.103(5) 0.056(4) 0.042(3) -0.007(3) -0.004(3) 0.011(4)
C34 0.138(8) 0.085(6) 0.050(4) -0.008(4) -0.019(4) 0.009(5)
C35 0.154(8) 0.080(5) 0.036(3) -0.013(3) 0.001(4) -0.020(5)
C36 0.118(6) 0.056(4) 0.050(4) -0.012(3) 0.027(4) -0.010(4)
C37 0.078(4) 0.042(3) 0.046(3) -0.003(3) 0.019(3) -0.004(3)
C38 0.038(3) 0.031(3) 0.054(3) 0.006(2) 0.008(2) 0.003(2)
C39 0.047(3) 0.051(3) 0.059(4) 0.010(3) -0.005(3) 0.008(3)
C40 0.057(4) 0.060(4) 0.078(5) 0.016(3) -0.006(3) 0.012(3)
C41 0.056(4) 0.065(4) 0.097(6) 0.016(4) -0.002(4) 0.015(3)
C42 0.052(4) 0.090(5) 0.097(6) 0.010(4) 0.030(4) 0.009(4)
C43 0.052(4) 0.071(4) 0.062(4) 0.007(3) 0.014(3) 0.005(3)
C44 0.032(2) 0.031(2) 0.032(2) 0.0073(19) 0.0103(19) 0.0012(19)
C45 0.030(2) 0.032(2) 0.031(2) 0.0050(19) 0.0124(18) 0.0009(18)
C46 0.025(2) 0.032(2) 0.034(2) 0.0033(19) 0.0081(18) 0.0013(18)
C47 0.032(2) 0.029(2) 0.031(2) 0.0030(18) 0.0091(18) 0.0023(18)
C48 0.026(2) 0.045(3) 0.038(3) 0.009(2) 0.0108(19) -0.001(2)
C49 0.028(2) 0.048(3) 0.037(3) 0.008(2) 0.0053(19) 0.000(2)
C50 0.032(2) 0.024(2) 0.030(2) -0.0002(17) 0.0090(18) 0.0028(18)
C51 0.031(2) 0.033(2) 0.030(2) 0.0009(19) 0.0059(18) 0.0027(19)
C52 0.033(2) 0.038(3) 0.035(2) -0.003(2) 0.0092(19) -0.002(2)
C53 0.035(3) 0.045(3) 0.037(3) 0.000(2) 0.005(2) 0.005(2)
C54 0.039(3) 0.052(3) 0.032(2) 0.001(2) 0.006(2) 0.006(2)
C55 0.041(3) 0.039(3) 0.031(2) 0.003(2) 0.008(2) 0.005(2)
C56 0.034(2) 0.036(3) 0.035(2) 0.000(2) 0.0074(19) 0.003(2)
C57 0.045(3) 0.077(4) 0.043(3) 0.005(3) 0.006(3) 0.003(3)
C58 0.045(3) 0.046(3) 0.038(3) 0.006(2) 0.012(2) 0.005(2)
C59 0.092(7) 0.167(10) 0.100(7) -0.033(7) 0.027(5) -0.013(6)
C60 0.051(4) 0.065(4) 0.075(4) 0.015(3) 0.016(3) 0.014(3)
C61 0.040(7) 0.072(9) 0.038(6) 0.017(6) 0.014(5) -0.008(6)
Cl7 0.063(2) 0.110(4) 0.065(2) -0.001(3) 0.0028(18) 0.008(2)
Cl6 0.065(2) 0.083(4) 0.062(2) 0.008(2) 0.0206(18) -0.004(2)
O3 0.144(15) 0.20(2) 0.107(13) 0.047(13) 0.053(11) 0.068(14)
C62 0.102(17) 0.12(2) 0.21(3) -0.08(2) 0.036(19) -0.018(15)
C63 0.080(14) 0.18(3) 0.058(10) 0.028(15) 0.001(8) 0.057(18)
C64 0.33(7) 0.20(5) 0.33(6) 0.17(5) -0.13(5) -0.04(4)
C65 0.093(19) 0.09(2) 0.25(5) -0.06(3) 0.00(3) -0.002(17)

loop_
_atom_type_symbol
_atom_type_description
_atom_type_scat_dispersion_real
_atom_type_scat_dispersion_imag
_atom_type_scat_source
C C 0.0033 0.0016 'International Tables Vol C Tables 4.2.6.8 and 6.1.1.4'
H H 0.0000 0.0000 'International Tables Vol C Tables 4.2.6.8 and 6.1.1.4'
N N 0.0061 0.0033 'International Tables Vol C Tables 4.2.6.8 and 6.1.1.4'
O O 0.0106 0.0060 'International Tables Vol C Tables 4.2.6.8 and 6.1.1.4'
F F 0.0171 0.0103 'International Tables Vol C Tables 4.2.6.8 and 6.1.1.4'
P P 0.1023 0.0942 'International Tables Vol C Tables 4.2.6.8 and 6.1.1.4'
S S 0.1246 0.1234 'International Tables Vol C Tables 4.2.6.8 and 6.1.1.4'
Cl Cl 0.1484 0.1585 'International Tables Vol C Tables 4.2.6.8 and 6.1.1.4'
Rh Rh -1.1178 0.9187 'International Tables Vol C Tables 4.2.6.8 and 6.1.1.4'

loop_
_geom_angle_atom_site_label_1
_geom_angle_atom_site_label_2
_geom_angle_atom_site_label_3
_geom_angle
_geom_angle_site_symmetry_1
_geom_angle_site_symmetry_3
_geom_angle_publ_flag
P2 Rh1 P1 97.64(4) . . ?
P2 Rh1 S1 176.81(4) . . ?
P1 Rh1 S1 85.54(4) . . ?
P2 Rh1 S2 86.80(4) . . ?
P1 Rh1 S2 173.07(4) . . ?
S1 Rh1 S2 90.02(4) . . ?
C15 S1 C1 104.1(2) . . ?
C15 S1 Rh1 107.24(15) . . ?
C1 S1 Rh1 106.29(16) . . ?
C44 S2 C30 99.8(2) . . ?
C44 S2 Rh1 113.18(15) . . ?
C30 S2 Rh1 103.86(16) . . ?
C9 P1 C3 106.0(2) . . ?
C9 P1 C2 100.9(2) . . ?
C3 P1 C2 102.2(2) . . ?
C9 P1 Rh1 116.75(15) . . ?
C3 P1 Rh1 121.57(17) . . ?
C2 P1 Rh1 106.47(16) . . ?
C32 P2 C38 106.4(2) . . ?
C32 P2 C31 101.1(2) . . ?
C38 P2 C31 104.1(2) . . ?
C32 P2 Rh1 119.09(17) . . ?
C38 P2 Rh1 117.41(17) . . ?
C31 P2 Rh1 106.39(16) . . ?
C21 N1 C18 128.5(4) . . ?
C21 N1 H1N 117(3) . . ?
C18 N1 H1N 114(3) . . ?
C21 N2 C22 127.9(4) . . ?
C21 N2 H2N 116(5) . . ?
C22 N2 H2N 116(5) . . ?
C50 N3 C47 129.2(4) . . ?
C50 N3 H3N 117(4) . . ?
C47 N3 H3N 113(4) . . ?
C50 N4 C51 128.3(4) . . ?
C50 N4 H4N 120(4) . . ?
C51 N4 H4N 112(4) . . ?
C2 C1 S1 108.2(3) . . ?
C2 C1 H1A 110.1 . . ?
S1 C1 H1A 110.1 . . ?
C2 C1 H1B 110.1 . . ?
S1 C1 H1B 110.1 . . ?
H1A C1 H1B 108.4 . . ?
C1 C2 P1 108.9(3) . . ?
C1 C2 H2A 109.9 . . ?
P1 C2 H2A 109.9 . . ?
C1 C2 H2B 109.9 . . ?
P1 C2 H2B 109.9 . . ?
H2A C2 H2B 108.3 . . ?
C8 C3 C4 118.8(5) . . ?
C8 C3 P1 122.6(4) . . ?
C4 C3 P1 118.5(4) . . ?
C5 C4 C3 120.6(6) . . ?
C5 C4 H4 119.7 . . ?
C3 C4 H4 119.7 . . ?
C6 C5 C4 120.7(7) . . ?
C6 C5 H5 119.7 . . ?
C4 C5 H5 119.7 . . ?
C5 C6 C7 119.4(6) . . ?
C5 C6 H6 120.3 . . ?
C7 C6 H6 120.3 . . ?
C6 C7 C8 121.3(6) . . ?
C6 C7 H7 119.4 . . ?
C8 C7 H7 119.4 . . ?
C3 C8 C7 119.3(6) . . ?
C3 C8 H8 120.4 . . ?
C7 C8 H8 120.4 . . ?
C14 C9 C10 118.0(5) . . ?
C14 C9 P1 122.3(4) . . ?
C10 C9 P1 119.5(4) . . ?
C11 C10 C9 120.7(5) . . ?
C11 C10 H10 119.6 . . ?
C9 C10 H10 119.6 . . ?
C12 C11 C10 120.2(5) . . ?
C12 C11 H11 119.9 . . ?
C10 C11 H11 119.9 . . ?
C11 C12 C13 120.1(5) . . ?
C11 C12 H12 119.9 . . ?
C13 C12 H12 119.9 . . ?
C12 C13 C14 119.7(5) . . ?
C12 C13 H13 120.1 . . ?
C14 C13 H13 120.1 . . ?
C9 C14 C13 121.3(5) . . ?
C9 C14 H14 119.4 . . ?
C13 C14 H14 119.4 . . ?
C16 C15 C20 119.0(4) . . ?
C16 C15 S1 123.7(3) . . ?
C20 C15 S1 117.1(3) . . ?
C15 C16 C17 121.4(4) . . ?
C15 C16 H16 119.3 . . ?
C17 C16 H16 119.3 . . ?
C16 C17 C18 119.6(4) . . ?
C16 C17 H17 120.2 . . ?
C18 C17 H17 120.2 . . ?
C19 C18 C17 119.1(4) . . ?
C19 C18 N1 117.6(4) . . ?
C17 C18 N1 123.3(4) . . ?
C20 C19 C18 121.3(4) . . ?
C20 C19 H19 119.3 . . ?
C18 C19 H19 119.3 . . ?
C19 C20 C15 119.6(4) . . ?
C19 C20 H20 120.2 . . ?
C15 C20 H20 120.2 . . ?
O1 C21 N1 124.7(4) . . ?
O1 C21 N2 123.2(4) . . ?
N1 C21 N2 112.1(4) . . ?
C23 C22 N2 123.6(4) . . ?
C23 C22 C27 119.4(4) . . ?
N2 C22 C27 117.0(4) . . ?
C22 C23 C24 119.4(4) . . ?
C22 C23 H23 120.3 . . ?
C24 C23 H23 120.3 . . ?
C25 C24 C23 121.6(4) . . ?
C25 C24 C28 120.9(4) . . ?
C23 C24 C28 117.3(4) . . ?
C24 C25 C26 118.1(4) . . ?
C24 C25 H25 120.9 . . ?
C26 C25 H25 120.9 . . ?
C27 C26 C25 121.5(4) . . ?
C27 C26 C29 119.5(4) . . ?
C25 C26 C29 118.7(4) . . ?
C26 C27 C22 119.9(4) . . ?
C26 C27 H27 120.1 . . ?
C22 C27 H27 120.1 . . ?
F3 C28 F2 106.2(4) . . ?
F3 C28 F1 107.3(5) . . ?
F2 C28 F1 106.8(4) . . ?
F3 C28 C24 112.4(4) . . ?
F2 C28 C24 111.8(4) . . ?
F1 C28 C24 112.0(4) . . ?
F5 C29 F4 107.3(4) . . ?
F5 C29 F6 106.1(4) . . ?
F4 C29 F6 105.3(4) . . ?
F5 C29 C26 112.8(4) . . ?
F4 C29 C26 112.9(4) . . ?
F6 C29 C26 111.9(4) . . ?
C31 C30 S2 110.6(3) . . ?
C31 C30 H30A 109.5 . . ?
S2 C30 H30A 109.5 . . ?
C31 C30 H30B 109.5 . . ?
S2 C30 H30B 109.5 . . ?
H30A C30 H30B 108.1 . . ?
C30 C31 P2 108.0(3) . . ?
C30 C31 H31A 110.1 . . ?
P2 C31 H31A 110.1 . . ?
C30 C31 H31B 110.1 . . ?
P2 C31 H31B 110.1 . . ?
H31A C31 H31B 108.4 . . ?
C33 C32 C37 119.5(5) . . ?
C33 C32 P2 118.6(4) . . ?
C37 C32 P2 121.7(4) . . ?
C34 C33 C32 120.4(6) . . ?
C34 C33 H33 119.8 . . ?
C32 C33 H33 119.8 . . ?
C33 C34 C35 120.0(7) . . ?
C33 C34 H34 120.0 . . ?
C35 C34 H34 120.0 . . ?
C36 C35 C34 120.1(6) . . ?
C36 C35 H35 120.0 . . ?
C34 C35 H35 120.0 . . ?
C35 C36 C37 119.6(6) . . ?
C35 C36 H36 120.2 . . ?
C37 C36 H36 120.2 . . ?
C32 C37 C36 120.3(6) . . ?
C32 C37 H37 119.8 . . ?
C36 C37 H37 119.8 . . ?
C43 C38 C39 118.8(5) . . ?
C43 C38 P2 122.1(4) . . ?
C39 C38 P2 118.6(4) . . ?
C40 C39 C38 120.9(6) . . ?
C40 C39 H39 119.6 . . ?
C38 C39 H39 119.6 . . ?
C41 C40 C39 120.9(7) . . ?
C41 C40 H40 119.6 . . ?
C39 C40 H40 119.6 . . ?
C40 C41 C42 119.5(6) . . ?
C40 C41 H41 120.3 . . ?
C42 C41 H41 120.3 . . ?
C41 C42 C43 120.6(6) . . ?
C41 C42 H42 119.7 . . ?
C43 C42 H42 119.7 . . ?
C38 C43 C42 119.3(6) . . ?
C38 C43 H43 120.4 . . ?
C42 C43 H43 120.4 . . ?
C45 C44 C49 119.4(4) . . ?
C45 C44 S2 123.9(3) . . ?
C49 C44 S2 116.7(3) . . ?
C44 C45 C46 121.2(4) . . ?
C44 C45 H45 119.4 . . ?
C46 C45 H45 119.4 . . ?
C45 C46 C47 119.4(4) . . ?
C45 C46 H46 120.3 . . ?
C47 C46 H46 120.3 . . ?
C48 C47 C46 119.0(4) . . ?
C48 C47 N3 116.9(4) . . ?
C46 C47 N3 124.1(4) . . ?
C49 C48 C47 121.3(4) . . ?
C49 C48 H48 119.4 . . ?
C47 C48 H48 119.4 . . ?
C48 C49 C44 119.8(4) . . ?
C48 C49 H49 120.1 . . ?
C44 C49 H49 120.1 . . ?
O2 C50 N3 124.8(4) . . ?
O2 C50 N4 124.5(4) . . ?
N3 C50 N4 110.7(4) . . ?
C56 C51 C52 119.7(4) . . ?
C56 C51 N4 116.5(4) . . ?
C52 C51 N4 123.8(4) . . ?
C53 C52 C51 119.2(4) . . ?
C53 C52 H52 120.4 . . ?
C51 C52 H52 120.4 . . ?
C52 C53 C54 121.9(4) . . ?
C52 C53 C57 120.2(4) . . ?
C54 C53 C57 117.7(4) . . ?
C55 C54 C53 118.6(5) . . ?
C55 C54 H54 120.7 . . ?
C53 C54 H54 120.7 . . ?
C54 C55 C56 120.7(4) . . ?
C54 C55 C58 120.3(4) . . ?
C56 C55 C58 119.0(4) . . ?
C51 C56 C55 119.8(4) . . ?
C51 C56 H56 120.1 . . ?
C55 C56 H56 120.1 . . ?
F8 C57 F9 105.4(5) . . ?
F8 C57 F7 108.3(5) . . ?
F9 C57 F7 105.8(5) . . ?
F8 C57 C53 111.8(5) . . ?
F9 C57 C53 112.0(5) . . ?
F7 C57 C53 113.0(5) . . ?
F11 C58 F10 105.6(4) . . ?
F11 C58 F12 105.2(4) . . ?
F10 C58 F12 105.9(5) . . ?
F11 C58 C55 114.3(4) . . ?
F10 C58 C55 113.6(4) . . ?
F12 C58 C55 111.5(4) . . ?
Cl3 C59 Cl2 115.3(5) . . ?
Cl3 C59 H59A 108.4 . . ?
Cl2 C59 H59A 108.4 . . ?
Cl3 C59 H59B 108.4 . . ?
Cl2 C59 H59B 108.4 . . ?
H59A C59 H59B 107.5 . . ?
Cl5 C60 Cl4 111.8(3) . . ?
Cl5 C60 H60A 109.3 . . ?
Cl4 C60 H60A 109.3 . . ?
Cl5 C60 H60B 109.3 . . ?
Cl4 C60 H60B 109.3 . . ?
H60A C60 H60B 107.9 . . ?
Cl7 C61 Cl6 112.7(8) . . ?
Cl7 C61 H61A 109.1 . . ?
Cl6 C61 H61A 109.1 . . ?
Cl7 C61 H61B 109.1 . . ?
Cl6 C61 H61B 109.1 . . ?
H61A C61 H61B 107.8 . . ?
C65 O3 C62 99.2(19) . . ?
C63 C62 O3 109(2) . . ?
C63 C62 H62A 109.9 . . ?
O3 C62 H62A 109.9 . . ?
C63 C62 H62B 109.9 . . ?
O3 C62 H62B 109.9 . . ?
H62A C62 H62B 108.3 . . ?
C62 C63 C64 104(2) . . ?
C62 C63 H63A 110.9 . . ?
C64 C63 H63A 110.9 . . ?
C62 C63 H63B 110.9 . . ?
C64 C63 H63B 110.9 . . ?
H63A C63 H63B 108.9 . . ?
C65 C64 C63 121(3) . . ?
C65 C64 H64A 107.0 . . ?
C63 C64 H64A 107.0 . . ?
C65 C64 H64B 107.0 . . ?
C63 C64 H64B 107.0 . . ?
H64A C64 H64B 106.8 . . ?
C64 C65 O3 103(3) . . ?
C64 C65 H65A 111.3 . . ?
O3 C65 H65A 111.3 . . ?
C64 C65 H65B 111.3 . . ?
O3 C65 H65B 111.3 . . ?
H65A C65 H65B 109.2 . . ?

loop_
_geom_bond_atom_site_label_1
_geom_bond_atom_site_label_2
_geom_bond_distance
_geom_bond_site_symmetry_2
_geom_bond_publ_flag
Rh1 P2 2.2395(13) . ?
Rh1 P1 2.2417(12) . ?
Rh1 S1 2.3451(12) . ?
Rh1 S2 2.3487(12) . ?
Cl2 C59 1.705(10) . ?
Cl3 C59 1.693(9) . ?
Cl4 C60 1.761(7) . ?
Cl5 C60 1.749(7) . ?
S1 C15 1.775(4) . ?
S1 C1 1.829(5) . ?
S2 C44 1.785(4) . ?
S2 C30 1.832(5) . ?
P1 C9 1.809(5) . ?
P1 C3 1.819(4) . ?
P1 C2 1.842(5) . ?
P2 C32 1.812(5) . ?
P2 C38 1.828(5) . ?
P2 C31 1.850(5) . ?
F1 C28 1.340(6) . ?
F2 C28 1.334(6) . ?
F3 C28 1.331(6) . ?
F4 C29 1.327(6) . ?
F5 C29 1.321(6) . ?
F6 C29 1.333(6) . ?
F7 C57 1.320(7) . ?
F8 C57 1.315(7) . ?
F9 C57 1.319(7) . ?
F10 C58 1.319(6) . ?
F11 C58 1.310(6) . ?
F12 C58 1.340(6) . ?
O1 C21 1.223(5) . ?
O2 C50 1.205(5) . ?
N1 C21 1.351(6) . ?
N1 C18 1.401(5) . ?
N1 H1N 0.77(4) . ?
N2 C21 1.382(6) . ?
N2 C22 1.384(6) . ?
N2 H2N 0.65(5) . ?
N3 C50 1.363(6) . ?
N3 C47 1.397(6) . ?
N3 H3N 0.68(4) . ?
N4 C50 1.376(6) . ?
N4 C51 1.395(6) . ?
N4 H4N 0.68(4) . ?
C1 C2 1.517(6) . ?
C1 H1A 0.9900 . ?
C1 H1B 0.9900 . ?
C2 H2A 0.9900 . ?
C2 H2B 0.9900 . ?
C3 C8 1.373(7) . ?
C3 C4 1.388(7) . ?
C4 C5 1.383(8) . ?
C4 H4 0.9500 . ?
C5 C6 1.353(10) . ?
C5 H5 0.9500 . ?
C6 C7 1.363(10) . ?
C6 H6 0.9500 . ?
C7 C8 1.401(8) . ?
C7 H7 0.9500 . ?
C8 H8 0.9500 . ?
C9 C14 1.380(7) . ?
C9 C10 1.398(6) . ?
C10 C11 1.382(7) . ?
C10 H10 0.9500 . ?
C11 C12 1.369(8) . ?
C11 H11 0.9500 . ?
C12 C13 1.377(8) . ?
C12 H12 0.9500 . ?
C13 C14 1.386(8) . ?
C13 H13 0.9500 . ?
C14 H14 0.9500 . ?
C15 C16 1.371(6) . ?
C15 C20 1.403(6) . ?
C16 C17 1.378(6) . ?
C16 H16 0.9500 . ?
C17 C18 1.394(6) . ?
C17 H17 0.9500 . ?
C18 C19 1.378(6) . ?
C19 C20 1.372(6) . ?
C19 H19 0.9500 . ?
C20 H20 0.9500 . ?
C22 C23 1.378(6) . ?
C22 C27 1.398(6) . ?
C23 C24 1.394(6) . ?
C23 H23 0.9500 . ?
C24 C25 1.375(6) . ?
C24 C28 1.500(7) . ?
C25 C26 1.382(6) . ?
C25 H25 0.9500 . ?
C26 C27 1.373(6) . ?
C26 C29 1.502(6) . ?
C27 H27 0.9500 . ?
C30 C31 1.502(7) . ?
C30 H30A 0.9900 . ?
C30 H30B 0.9900 . ?
C31 H31A 0.9900 . ?
C31 H31B 0.9900 . ?
C32 C33 1.387(8) . ?
C32 C37 1.391(7) . ?
C33 C34 1.381(8) . ?
C33 H33 0.9500 . ?
C34 C35 1.395(11) . ?
C34 H34 0.9500 . ?
C35 C36 1.382(11) . ?
C35 H35 0.9500 . ?
C36 C37 1.395(8) . ?
C36 H36 0.9500 . ?
C37 H37 0.9500 . ?
C38 C43 1.374(8) . ?
C38 C39 1.393(7) . ?
C39 C40 1.365(8) . ?
C39 H39 0.9500 . ?
C40 C41 1.363(10) . ?
C40 H40 0.9500 . ?
C41 C42 1.367(10) . ?
C41 H41 0.9500 . ?
C42 C43 1.411(9) . ?
C42 H42 0.9500 . ?
C43 H43 0.9500 . ?
C44 C45 1.378(6) . ?
C44 C49 1.389(6) . ?
C45 C46 1.383(6) . ?
C45 H45 0.9500 . ?
C46 C47 1.397(6) . ?
C46 H46 0.9500 . ?
C47 C48 1.385(6) . ?
C48 C49 1.373(6) . ?
C48 H48 0.9500 . ?
C49 H49 0.9500 . ?
C51 C56 1.392(6) . ?
C51 C52 1.394(6) . ?
C52 C53 1.381(6) . ?
C52 H52 0.9500 . ?
C53 C54 1.388(7) . ?
C53 C57 1.503(7) . ?
C54 C55 1.376(7) . ?
C54 H54 0.9500 . ?
C55 C56 1.399(7) . ?
C55 C58 1.483(7) . ?
C56 H56 0.9500 . ?
C59 H59A 0.9900 . ?
C59 H59B 0.9900 . ?
C60 H60A 0.9900 . ?
C60 H60B 0.9900 . ?
C61 Cl7 1.732(16) . ?
C61 Cl6 1.747(13) . ?
C61 H61A 0.9900 . ?
C61 H61B 0.9900 . ?
O3 C65 1.53(3) . ?
O3 C62 1.65(3) . ?
C62 C63 1.23(3) . ?
C62 H62A 0.9900 . ?
C62 H62B 0.9900 . ?
C63 C64 1.44(5) . ?
C63 H63A 0.9900 . ?
C63 H63B 0.9900 . ?
C64 C65 1.24(5) . ?
C64 H64A 0.9900 . ?
C64 H64B 0.9900 . ?
C65 H65A 0.9900 . ?
C65 H65B 0.9900 . ?

loop_
_geom_torsion_atom_site_label_1
_geom_torsion_atom_site_label_2
_geom_torsion_atom_site_label_3
_geom_torsion_atom_site_label_4
_geom_torsion
_geom_torsion_site_symmetry_1
_geom_torsion_site_symmetry_2
_geom_torsion_site_symmetry_3
_geom_torsion_site_symmetry_4
_geom_torsion_publ_flag
P2 Rh1 S1 C15 -62.1(8) . . . . ?
P1 Rh1 S1 C15 118.55(17) . . . . ?
S2 Rh1 S1 C15 -66.78(17) . . . . ?
P2 Rh1 S1 C1 -173.0(8) . . . . ?
P1 Rh1 S1 C1 7.66(17) . . . . ?
S2 Rh1 S1 C1 -177.67(17) . . . . ?
P2 Rh1 S2 C44 -98.09(17) . . . . ?
P1 Rh1 S2 C44 131.8(4) . . . . ?
S1 Rh1 S2 C44 81.65(17) . . . . ?
P2 Rh1 S2 C30 9.11(18) . . . . ?
P1 Rh1 S2 C30 -121.0(4) . . . . ?
S1 Rh1 S2 C30 -171.15(18) . . . . ?
P2 Rh1 P1 C9 85.92(17) . . . . ?
S1 Rh1 P1 C9 -94.12(17) . . . . ?
S2 Rh1 P1 C9 -144.5(4) . . . . ?
P2 Rh1 P1 C3 -46.3(2) . . . . ?
S1 Rh1 P1 C3 133.7(2) . . . . ?
S2 Rh1 P1 C3 83.4(4) . . . . ?
P2 Rh1 P1 C2 -162.39(17) . . . . ?
S1 Rh1 P1 C2 17.58(17) . . . . ?
S2 Rh1 P1 C2 -32.8(4) . . . . ?
P1 Rh1 P2 C32 77.10(19) . . . . ?
S1 Rh1 P2 C32 -102.2(8) . . . . ?
S2 Rh1 P2 C32 -97.55(19) . . . . ?
P1 Rh1 P2 C38 -53.68(19) . . . . ?
S1 Rh1 P2 C38 127.0(8) . . . . ?
S2 Rh1 P2 C38 131.66(19) . . . . ?
P1 Rh1 P2 C31 -169.70(17) . . . . ?
S1 Rh1 P2 C31 10.9(9) . . . . ?
S2 Rh1 P2 C31 15.64(18) . . . . ?
C15 S1 C1 C2 -150.6(3) . . . . ?
Rh1 S1 C1 C2 -37.6(4) . . . . ?
S1 C1 C2 P1 54.1(4) . . . . ?
C9 P1 C2 C1 75.8(4) . . . . ?
C3 P1 C2 C1 -175.1(4) . . . . ?
Rh1 P1 C2 C1 -46.6(4) . . . . ?
C9 P1 C3 C8 -22.1(5) . . . . ?
C2 P1 C3 C8 -127.4(5) . . . . ?
Rh1 P1 C3 C8 114.4(5) . . . . ?
C9 P1 C3 C4 159.5(4) . . . . ?
C2 P1 C3 C4 54.2(5) . . . . ?
Rh1 P1 C3 C4 -64.0(5) . . . . ?
C8 C3 C4 C5 -2.0(9) . . . . ?
P1 C3 C4 C5 176.4(5) . . . . ?
C3 C4 C5 C6 0.5(11) . . . . ?
C4 C5 C6 C7 1.2(12) . . . . ?
C5 C6 C7 C8 -1.3(12) . . . . ?
C4 C3 C8 C7 1.9(9) . . . . ?
P1 C3 C8 C7 -176.5(5) . . . . ?
C6 C7 C8 C3 -0.3(12) . . . . ?
C3 P1 C9 C14 -50.0(5) . . . . ?
C2 P1 C9 C14 56.2(5) . . . . ?
Rh1 P1 C9 C14 171.0(4) . . . . ?
C3 P1 C9 C10 135.7(4) . . . . ?
C2 P1 C9 C10 -118.1(4) . . . . ?
Rh1 P1 C9 C10 -3.2(4) . . . . ?
C14 C9 C10 C11 0.1(8) . . . . ?
P1 C9 C10 C11 174.6(4) . . . . ?
C9 C10 C11 C12 -1.2(9) . . . . ?
C10 C11 C12 C13 1.2(10) . . . . ?
C11 C12 C13 C14 0.0(10) . . . . ?
C10 C9 C14 C13 1.0(8) . . . . ?
P1 C9 C14 C13 -173.3(5) . . . . ?
C12 C13 C14 C9 -1.1(9) . . . . ?
C1 S1 C15 C16 47.5(4) . . . . ?
Rh1 S1 C15 C16 -64.9(4) . . . . ?
C1 S1 C15 C20 -138.8(4) . . . . ?
Rh1 S1 C15 C20 108.9(3) . . . . ?
C20 C15 C16 C17 -1.2(7) . . . . ?
S1 C15 C16 C17 172.5(4) . . . . ?
C15 C16 C17 C18 -1.1(7) . . . . ?
C16 C17 C18 C19 3.0(7) . . . . ?
C16 C17 C18 N1 -174.7(4) . . . . ?
C21 N1 C18 C19 -178.2(4) . . . . ?
C21 N1 C18 C17 -0.4(7) . . . . ?
C17 C18 C19 C20 -2.6(7) . . . . ?
N1 C18 C19 C20 175.2(4) . . . . ?
C18 C19 C20 C15 0.3(7) . . . . ?
C16 C15 C20 C19 1.6(7) . . . . ?
S1 C15 C20 C19 -172.5(4) . . . . ?
C18 N1 C21 O1 -8.1(8) . . . . ?
C18 N1 C21 N2 173.3(4) . . . . ?
C22 N2 C21 O1 -2.2(8) . . . . ?
C22 N2 C21 N1 176.4(4) . . . . ?
C21 N2 C22 C23 2.5(8) . . . . ?
C21 N2 C22 C27 -175.5(4) . . . . ?
N2 C22 C23 C24 -178.2(4) . . . . ?
C27 C22 C23 C24 -0.3(7) . . . . ?
C22 C23 C24 C25 -1.1(7) . . . . ?
C22 C23 C24 C28 174.3(4) . . . . ?
C23 C24 C25 C26 1.5(7) . . . . ?
C28 C24 C25 C26 -173.8(5) . . . . ?
C24 C25 C26 C27 -0.5(7) . . . . ?
C24 C25 C26 C29 173.1(4) . . . . ?
C25 C26 C27 C22 -0.8(7) . . . . ?
C29 C26 C27 C22 -174.4(4) . . . . ?
C23 C22 C27 C26 1.2(7) . . . . ?
N2 C22 C27 C26 179.3(4) . . . . ?
C25 C24 C28 F3 -17.6(7) . . . . ?
C23 C24 C28 F3 167.0(4) . . . . ?
C25 C24 C28 F2 101.7(5) . . . . ?
C23 C24 C28 F2 -73.7(6) . . . . ?
C25 C24 C28 F1 -138.5(5) . . . . ?
C23 C24 C28 F1 46.1(7) . . . . ?
C27 C26 C29 F5 -145.4(5) . . . . ?
C25 C26 C29 F5 40.8(7) . . . . ?
C27 C26 C29 F4 -23.6(7) . . . . ?
C25 C26 C29 F4 162.7(5) . . . . ?
C27 C26 C29 F6 95.1(5) . . . . ?
C25 C26 C29 F6 -78.7(6) . . . . ?
C44 S2 C30 C31 77.5(4) . . . . ?
Rh1 S2 C30 C31 -39.5(4) . . . . ?
S2 C30 C31 P2 54.7(4) . . . . ?
C32 P2 C31 C30 80.9(4) . . . . ?
C38 P2 C31 C30 -168.8(3) . . . . ?
Rh1 P2 C31 C30 -44.2(4) . . . . ?
C38 P2 C32 C33 143.4(5) . . . . ?
C31 P2 C32 C33 -108.1(5) . . . . ?
Rh1 P2 C32 C33 7.9(5) . . . . ?
C38 P2 C32 C37 -41.4(5) . . . . ?
C31 P2 C32 C37 67.1(5) . . . . ?
Rh1 P2 C32 C37 -176.9(4) . . . . ?
C37 C32 C33 C34 -0.1(10) . . . . ?
P2 C32 C33 C34 175.2(6) . . . . ?
C32 C33 C34 C35 1.6(13) . . . . ?
C33 C34 C35 C36 -1.4(13) . . . . ?
C34 C35 C36 C37 -0.3(12) . . . . ?
C33 C32 C37 C36 -1.6(9) . . . . ?
P2 C32 C37 C36 -176.7(5) . . . . ?
C35 C36 C37 C32 1.8(10) . . . . ?
C32 P2 C38 C43 -31.7(5) . . . . ?
C31 P2 C38 C43 -138.0(5) . . . . ?
Rh1 P2 C38 C43 104.7(5) . . . . ?
C32 P2 C38 C39 156.5(4) . . . . ?
C31 P2 C38 C39 50.2(5) . . . . ?
Rh1 P2 C38 C39 -67.1(4) . . . . ?
C43 C38 C39 C40 1.2(9) . . . . ?
P2 C38 C39 C40 173.2(5) . . . . ?
C38 C39 C40 C41 -2.6(10) . . . . ?
C39 C40 C41 C42 3.0(11) . . . . ?
C40 C41 C42 C43 -2.0(11) . . . . ?
C39 C38 C43 C42 -0.2(9) . . . . ?
P2 C38 C43 C42 -172.0(5) . . . . ?
C41 C42 C43 C38 0.6(11) . . . . ?
C30 S2 C44 C45 -91.9(4) . . . . ?
Rh1 S2 C44 C45 17.9(4) . . . . ?
C30 S2 C44 C49 89.7(4) . . . . ?
Rh1 S2 C44 C49 -160.5(3) . . . . ?
C49 C44 C45 C46 -2.4(7) . . . . ?
S2 C44 C45 C46 179.3(4) . . . . ?
C44 C45 C46 C47 1.0(7) . . . . ?
C45 C46 C47 C48 1.0(7) . . . . ?
C45 C46 C47 N3 -177.0(4) . . . . ?
C50 N3 C47 C48 179.8(5) . . . . ?
C50 N3 C47 C46 -2.2(8) . . . . ?
C46 C47 C48 C49 -1.6(7) . . . . ?
N3 C47 C48 C49 176.5(4) . . . . ?
C47 C48 C49 C44 0.2(8) . . . . ?
C45 C44 C49 C48 1.8(7) . . . . ?
S2 C44 C49 C48 -179.8(4) . . . . ?
C47 N3 C50 O2 -6.2(8) . . . . ?
C47 N3 C50 N4 174.0(4) . . . . ?
C51 N4 C50 O2 4.7(8) . . . . ?
C51 N4 C50 N3 -175.5(5) . . . . ?
C50 N4 C51 C56 -179.1(5) . . . . ?
C50 N4 C51 C52 1.3(8) . . . . ?
C56 C51 C52 C53 0.4(7) . . . . ?
N4 C51 C52 C53 180.0(5) . . . . ?
C51 C52 C53 C54 -1.3(7) . . . . ?
C51 C52 C53 C57 -176.4(5) . . . . ?
C52 C53 C54 C55 0.9(8) . . . . ?
C57 C53 C54 C55 176.1(5) . . . . ?
C53 C54 C55 C56 0.3(8) . . . . ?
C53 C54 C55 C58 179.6(5) . . . . ?
C52 C51 C56 C55 0.7(7) . . . . ?
N4 C51 C56 C55 -178.9(4) . . . . ?
C54 C55 C56 C51 -1.1(7) . . . . ?
C58 C55 C56 C51 179.5(4) . . . . ?
C52 C53 C57 F8 105.8(6) . . . . ?
C54 C53 C57 F8 -69.5(7) . . . . ?
C52 C53 C57 F9 -136.1(5) . . . . ?
C54 C53 C57 F9 48.6(7) . . . . ?
C52 C53 C57 F7 -16.7(8) . . . . ?
C54 C53 C57 F7 168.0(5) . . . . ?
C54 C55 C58 F11 1.6(7) . . . . ?
C56 C55 C58 F11 -179.0(4) . . . . ?
C54 C55 C58 F10 -119.7(6) . . . . ?
C56 C55 C58 F10 59.7(7) . . . . ?
C54 C55 C58 F12 120.7(5) . . . . ?
C56 C55 C58 F12 -59.9(6) . . . . ?
C65 O3 C62 C63 -10(3) . . . . ?
O3 C62 C63 C64 17(3) . . . . ?
C62 C63 C64 C65 -23(6) . . . . ?
C63 C64 C65 O3 15(6) . . . . ?
C62 O3 C65 C64 -3(4) . . . . ?
